data_1570108
loop_
_publ_author_name
'Kuwamura, R.'
'Takagi, S.'
'Kyono, A.'

_publ_section_title
;
 Pressure-induced phase transition of oxygen defective perovskite
 srebrodolskite Ca2Fe2O5 @ 12.6 GPa
;
_journal_name_full 'Journal of Mineralogical and Petrological Sciences'
_journal_page_first 1
_journal_page_last 9
_journal_paper_doi 10.2465/jmps.230422
_journal_volume 118:017
_journal_year 2023
_chemical_formula_sum 'Ca2 Fe2 O5'
_chemical_name_common 'Ca2Fe2O5 high-pressure phase at 12.6 GPa'
_chemical_name_mineral 'high-pressure form of srebrodolskite'
_space_group_IT_number 33
_space_group_name_Hall 'P -2ac -2n'
_space_group_name_H-M_alt 'P n 21 a'
_cell_angle_alpha 90.000000
_cell_angle_beta 90.000000
_cell_angle_gamma 90.000000
_cell_formula_units_Z 4
_cell_length_a 5.2289(4)
_cell_length_b 14.2548(9)
_cell_length_c 5.4291(4)
_cell_volume 404.67(5)
_diffrn_ambient_pressure 126000100
_diffrn_ambient_temperature 298
_cod_data_source_file Ca2Fe2O5-Pn21a.cif
_cod_data_source_block Ca2Fe2O5
_cod_original_cell_volume 404.67(2)
_cod_database_code 1570108

loop_
_space_group_symop_id
_space_group_symop_operation_xyz
1 x,y,z
2 -x,y+1/2,-z
3 x+1/2,y,-z+1/2
4 -x+1/2,y+1/2,z+1/2

loop_
_atom_site_label
_atom_site_occupancy
_atom_site_fract_x
_atom_site_fract_y
_atom_site_fract_z
_atom_site_adp_type
_atom_site_U_iso_or_equiv
_atom_site_type_symbol
Ca1 1.0 0.488(8) 0.110(3) 0.015(5) Uiso 0.01 Ca
Ca2 1.0 0.526(4) 0.892(2) 0.962(4) Uiso 0.01 Ca
Fe1 1.0 0.008(7) -0.004(2) -0.007(7) Uiso 0.01 Fe
Fe2 1.0 0.955(2) 0.2401(12) 0.9443(18) Uiso 0.01 Fe
O11 1.0 0.231(2) 0.998(2) 0.242(9) Uiso 0.03 O
O12 1.0 0.736(2) 0.0312(19) 0.745(2) Uiso 0.03 O
O21 1.0 0.110(8) 0.143(4) 0.044(2) Uiso 0.03 O
O22 1.0 0.033(2) 0.856(5) 0.915(2) Uiso 0.03 O
O31 1.0 0.628(6) 0.247(5) 0.865(6) Uiso 0.03 O
